data_7120577
loop_
_publ_author_name
'Mal, Abhijit'
'Goswami, Gaurav'
'Wani, Imtiyaz Ahmad'
'Ghorai, Manas K.'

_publ_section_title
;
 Synthetic Route to Chiral Indolines via Cu(OAc)2-Catalyzed
 Ring-Opening/C(sp2)-H Activation of Activated Aziridines
;
_journal_name_full 'Chem. Commun.'
_journal_paper_doi 10.1039/C7CC05513G
_journal_year 2017
_chemical_formula_moiety 'C20 H24 N2 O3 S'
_chemical_formula_sum 'C20 H24 N2 O3 S'
_chemical_formula_weight 372.47
_chemical_name_systematic
;
 ?
;
_space_group_IT_number 14
_symmetry_cell_setting monoclinic
_symmetry_space_group_name_Hall '-P 2ybc'
_symmetry_space_group_name_H-M 'P 1 21/c 1'
_atom_sites_solution_hydrogens geom
_atom_sites_solution_primary direct
_atom_sites_solution_secondary difmap
_audit_creation_method SHELXL-97
_audit_update_record
;
2017-06-19 deposited with the CCDC.
2017-08-17 downloaded from the CCDC.
;
_cell_angle_alpha 90.000(5)
_cell_angle_beta 90.156(5)
_cell_angle_gamma 90.000(5)
_cell_formula_units_Z 8
_cell_length_a 17.725(5)
_cell_length_b 8.585(5)
_cell_length_c 24.613(5)
_cell_measurement_reflns_used 9336
_cell_measurement_temperature 100(2)
_cell_measurement_theta_max 28.4
_cell_measurement_theta_min 2.0
_cell_volume 3745(3)
_computing_cell_refinement 'Bruker SMART'
_computing_data_collection 'Bruker SMART APEX'
_computing_data_reduction 'Bruker SAINT PLUS'
_computing_molecular_graphics 'SHELXL-97 (Sheldrick, 1997)'
_computing_publication_material 'WingX publication routine (Farrugia, 1999)'
_computing_structure_refinement 'SHELXL-97 (Sheldrick, 1997)'
_computing_structure_solution 'SIR97(Altomare, et. al. 1999)'
_diffrn_ambient_temperature 100(2)
_diffrn_measured_fraction_theta_full 0.997
_diffrn_measured_fraction_theta_max 0.997
_diffrn_measurement_device_type 'CCD area detector'
_diffrn_measurement_method 'phi and omega scan'
_diffrn_radiation_monochromator graphite
_diffrn_radiation_source 'fine-focus sealed tube'
_diffrn_radiation_type MoK\a
_diffrn_radiation_wavelength 0.71073
_diffrn_reflns_av_R_equivalents 0.1076
_diffrn_reflns_av_sigmaI/netI 0.1318
_diffrn_reflns_limit_h_max 18
_diffrn_reflns_limit_h_min -23
_diffrn_reflns_limit_k_max 11
_diffrn_reflns_limit_k_min -11
_diffrn_reflns_limit_l_max 32
_diffrn_reflns_limit_l_min -32
_diffrn_reflns_number 36951
_diffrn_reflns_theta_full 28.35
_diffrn_reflns_theta_max 28.35
_diffrn_reflns_theta_min 2.01
_exptl_absorpt_coefficient_mu 0.195
_exptl_absorpt_correction_T_max 0.990
_exptl_absorpt_correction_T_min 0.962
_exptl_absorpt_correction_type empirical
_exptl_absorpt_process_details SADABS
_exptl_crystal_colour white
_exptl_crystal_density_diffrn 1.321
_exptl_crystal_density_meas 1.32
_exptl_crystal_density_method 'not measured'
_exptl_crystal_description prism
_exptl_crystal_F_000 1584
_exptl_crystal_size_max 0.2
_exptl_crystal_size_mid 0.1
_exptl_crystal_size_min 0.05
_refine_diff_density_max 0.383
_refine_diff_density_min -0.449
_refine_diff_density_rms 0.090
_refine_ls_extinction_method none
_refine_ls_goodness_of_fit_ref 1.015
_refine_ls_hydrogen_treatment mixed
_refine_ls_matrix_type full
_refine_ls_number_parameters 471
_refine_ls_number_reflns 9336
_refine_ls_number_restraints 0
_refine_ls_restrained_S_all 1.015
_refine_ls_R_factor_all 0.1499
_refine_ls_R_factor_gt 0.0654
_refine_ls_shift/su_max 0.000
_refine_ls_shift/su_mean 0.000
_refine_ls_structure_factor_coef Fsqd
_refine_ls_weighting_details 'calc w=1/[\s^2^(Fo^2^)+(0.0627P)^2^+0.0000P] where P=(Fo^2^+2Fc^2^)/3'
_refine_ls_weighting_scheme calc
_refine_ls_wR_factor_gt 0.1174
_refine_ls_wR_factor_ref 0.1470
_reflns_number_gt 5139
_reflns_number_total 9336
_reflns_threshold_expression >2sigma(I)
_cod_data_source_file c7cc05513g2.cif
_cod_data_source_block 22marb_0m
_cod_depositor_comments
;
The following automatic conversions were performed:

'_symmetry_cell_setting' value 'Monoclinic' changed to 'monoclinic'
according to
/home/data/users/saulius/crontab/automatic-downloads/rss-feeds/RSC/lib/dictionaries/cif_core.dic
dictionary named 'cif_core.dic' version 2.4.2 from 2011-04-26.

'_exptl_absorpt_correction_type' value 'Empirical' changed to
'empirical' according to
/home/data/users/saulius/crontab/automatic-downloads/rss-feeds/RSC/lib/dictionaries/cif_core.dic
dictionary named 'cif_core.dic' version 2.4.2 from 2011-04-26.

Automatic conversion script
Id: cif_fix_values 4973 2017-02-22 13:04:09Z antanas 

2017-11-17
Z value and formula fixed to values more according to usual
chemical conventions.                 miguel
;
_cod_original_formula_sum 'C40 H48 N4 O6 S2'
_cod_original_formula_weight 744.94
_cod_original_formula_moiety 'C40 H48 N4 O6 S2'
_cod_original_formula_units_Z 4
_cod_original_sg_symbol_H-M P21/c
_cod_database_code 7120577

loop_
_symmetry_equiv_pos_as_xyz
'x, y, z'
'-x, y+1/2, -z+1/2'
'-x, -y, -z'
'x, -y-1/2, z-1/2'

loop_
_atom_site_label
_atom_site_type_symbol
_atom_site_fract_x
_atom_site_fract_y
_atom_site_fract_z
_atom_site_U_iso_or_equiv
_atom_site_adp_type
_atom_site_occupancy
_atom_site_symmetry_multiplicity
_atom_site_calc_flag
_atom_site_refinement_flags
S2 S 0.70405(4) 0.89019(8) 0.59121(3) 0.01836(18) Uani 1 1 d .
S1 S 0.99344(4) 0.53515(8) 0.84520(3) 0.01826(18) Uani 1 1 d .
O2 O 1.05090(10) 0.6462(2) 0.83330(8) 0.0232(5) Uani 1 1 d .
O3 O 0.75903(10) 0.9864(2) 0.56523(8) 0.0240(5) Uani 1 1 d .
O5 O 0.74943(10) 0.5781(2) 0.88611(7) 0.0212(5) Uani 1 1 d .
O1 O 1.01336(10) 0.38421(19) 0.86502(8) 0.0231(5) Uani 1 1 d .
O4 O 0.62604(10) 0.9322(2) 0.58930(8) 0.0237(5) Uani 1 1 d .
O6 O 0.67759(10) 0.39893(19) 0.63370(7) 0.0176(4) Uani 1 1 d .
N3 N 0.93741(12) 0.6112(2) 0.89047(9) 0.0158(5) Uani 1 1 d .
N4 N 0.70955(11) 0.7173(2) 0.56408(9) 0.0161(5) Uani 1 1 d .
N1 N 0.68953(12) 0.7730(3) 0.68894(10) 0.0222(6) Uani 1 1 d .
N2 N 0.88742(12) 0.3973(3) 0.78858(9) 0.0224(6) Uani 1 1 d .
C013 C 0.61483(14) 0.3009(3) 0.64735(11) 0.0190(6) Uani 1 1 d .
H013 H 0.6114 0.2176 0.6202 0.023 Uiso 1 1 calc R
C014 C 0.90919(14) 0.7675(3) 0.88663(10) 0.0159(6) Uani 1 1 d .
C015 C 0.77812(14) 0.6313(3) 0.56061(10) 0.0152(6) Uani 1 1 d .
C016 C 0.93769(14) 0.5123(3) 0.78561(11) 0.0166(6) Uani 1 1 d .
C017 C 0.64430(14) 0.6063(3) 0.56719(11) 0.0168(6) Uani 1 1 d .
H017 H 0.6107 0.6354 0.5971 0.020 Uiso 1 1 calc R
C018 C 0.85089(14) 0.6849(3) 0.55378(11) 0.0183(6) Uani 1 1 d .
H018 H 0.8612 0.7911 0.5525 0.022 Uiso 1 1 calc R
C019 C 0.83719(14) 0.7758(3) 0.90834(11) 0.0160(6) Uani 1 1 d .
C020 C 0.76284(14) 0.4728(3) 0.56420(10) 0.0157(6) Uani 1 1 d .
C021 C 0.80895(14) 0.6169(3) 0.92317(11) 0.0187(6) Uani 1 1 d .
H021 H 0.7908 0.6152 0.9607 0.022 Uiso 1 1 calc R
C022 C 0.63284(15) 0.2280(3) 0.70194(11) 0.0225(7) Uani 1 1 d .
H02A H 0.6380 0.3091 0.7291 0.027 Uiso 1 1 calc R
H02B H 0.6804 0.1725 0.6998 0.027 Uiso 1 1 calc R
C023 C 0.68108(15) 0.4462(3) 0.57864(11) 0.0176(6) Uani 1 1 d .
H023 H 0.6590 0.3662 0.5550 0.021 Uiso 1 1 calc R
C024 C 0.90810(15) 0.5758(3) 0.54896(11) 0.0207(7) Uani 1 1 d .
H024 H 0.9575 0.6096 0.5442 0.025 Uiso 1 1 calc R
C025 C 0.70483(15) 0.4482(3) 0.90411(11) 0.0194(6) Uani 1 1 d .
H025 H 0.7376 0.3748 0.9235 0.023 Uiso 1 1 calc R
C026 C 0.53967(14) 0.3854(3) 0.64908(12) 0.0234(7) Uani 1 1 d .
H02C H 0.5278 0.4261 0.6133 0.028 Uiso 1 1 calc R
H02D H 0.5430 0.4725 0.6741 0.028 Uiso 1 1 calc R
C027 C 0.57055(15) 0.1156(3) 0.71872(12) 0.0257(7) Uani 1 1 d .
H02E H 0.5679 0.0305 0.6929 0.031 Uiso 1 1 calc R
H02F H 0.5823 0.0721 0.7541 0.031 Uiso 1 1 calc R
C028 C 0.89339(15) 0.4182(3) 0.55113(11) 0.0216(7) Uani 1 1 d .
H028 H 0.9325 0.3469 0.5471 0.026 Uiso 1 1 calc R
C029 C 0.80012(16) 0.9172(3) 0.91129(12) 0.0222(7) Uani 1 1 d .
H029 H 0.7521 0.9236 0.9263 0.027 Uiso 1 1 calc R
C030 C 0.60178(15) 0.6098(3) 0.51370(12) 0.0242(7) Uani 1 1 d .
H03A H 0.5818 0.7123 0.5077 0.036 Uiso 1 1 calc R
H03B H 0.5611 0.5360 0.5148 0.036 Uiso 1 1 calc R
H03C H 0.6355 0.5833 0.4847 0.036 Uiso 1 1 calc R
C031 C 0.83544(16) 1.0483(3) 0.89165(12) 0.0249(7) Uani 1 1 d .
H031 H 0.8110 1.1440 0.8933 0.030 Uiso 1 1 calc R
C032 C 0.94676(15) 0.6120(3) 0.74232(11) 0.0227(7) Uani 1 1 d .
H032 H 0.9835 0.6894 0.7426 0.027 Uiso 1 1 calc R
C033 C 0.79401(15) 0.9508(3) 0.67980(12) 0.0221(7) Uani 1 1 d .
H033 H 0.8226 1.0149 0.6574 0.027 Uiso 1 1 calc R
C034 C 0.94553(15) 0.8989(3) 0.86674(11) 0.0199(6) Uani 1 1 d .
H034 H 0.9938 0.8927 0.8522 0.024 Uiso 1 1 calc R
C035 C 0.64251(15) 0.4989(3) 0.94159(12) 0.0244(7) Uani 1 1 d .
H03D H 0.6117 0.5768 0.9236 0.029 Uiso 1 1 calc R
H03E H 0.6642 0.5459 0.9739 0.029 Uiso 1 1 calc R
C036 C 0.87856(15) 0.5103(3) 0.91667(11) 0.0202(6) Uani 1 1 d .
H036 H 0.8659 0.4243 0.8921 0.024 Uiso 1 1 calc R
C037 C 0.47723(16) 0.2752(3) 0.66729(13) 0.0308(8) Uani 1 1 d .
H03F H 0.4305 0.3332 0.6706 0.037 Uiso 1 1 calc R
H03G H 0.4699 0.1958 0.6398 0.037 Uiso 1 1 calc R
C038 C 0.81996(15) 0.3658(3) 0.55932(11) 0.0198(6) Uani 1 1 d .
H038 H 0.8097 0.2597 0.5615 0.024 Uiso 1 1 calc R
C039 C 0.49495(16) 0.1974(3) 0.72102(13) 0.0300(8) Uani 1 1 d .
H03H H 0.4558 0.1224 0.7295 0.036 Uiso 1 1 calc R
H03I H 0.4958 0.2751 0.7496 0.036 Uiso 1 1 calc R
C040 C 0.73267(15) 0.8701(3) 0.66005(11) 0.0166(6) Uani 1 1 d .
C041 C 0.90749(16) 1.0392(3) 0.86932(12) 0.0234(7) Uani 1 1 d .
H041 H 0.9303 1.1289 0.8560 0.028 Uiso 1 1 calc R
C042 C 0.67305(17) 0.3684(3) 0.85416(12) 0.0316(8) Uani 1 1 d .
H108 H 0.7142 0.3321 0.8315 0.038 Uiso 1 1 calc R
H109 H 0.6435 0.4423 0.8332 0.038 Uiso 1 1 calc R
C043 C 0.90785(17) 0.4445(3) 0.96953(12) 0.0318(8) Uani 1 1 d .
H04A H 0.9515 0.3815 0.9626 0.048 Uiso 1 1 calc R
H04B H 0.8694 0.3819 0.9861 0.048 Uiso 1 1 calc R
H04C H 0.9213 0.5283 0.9935 0.048 Uiso 1 1 calc R
C044 C 0.81150(16) 0.9325(3) 0.73450(12) 0.0291(8) Uani 1 1 d .
H044 H 0.8517 0.9863 0.7500 0.035 Uiso 1 1 calc R
C045 C 0.59325(17) 0.3611(4) 0.95789(13) 0.0341(8) Uani 1 1 d .
H04D H 0.6230 0.2880 0.9790 0.041 Uiso 1 1 calc R
H04E H 0.5522 0.3976 0.9806 0.041 Uiso 1 1 calc R
C046 C 0.89889(17) 0.5922(3) 0.69845(12) 0.0267(7) Uani 1 1 d .
H046 H 0.9031 0.6561 0.6681 0.032 Uiso 1 1 calc R
C047 C 0.70859(16) 0.7557(3) 0.74116(12) 0.0290(7) Uani 1 1 d .
H047 H 0.6803 0.6880 0.7624 0.035 Uiso 1 1 calc R
C048 C 0.84173(16) 0.3834(3) 0.74549(12) 0.0278(7) Uani 1 1 d .
H048 H 0.8053 0.3054 0.7462 0.033 Uiso 1 1 calc R
C049 C 0.84503(16) 0.4770(3) 0.70009(12) 0.0277(7) Uani 1 1 d .
H049 H 0.8117 0.4626 0.6713 0.033 Uiso 1 1 calc R
C050 C 0.56125(17) 0.2794(4) 0.90862(13) 0.0343(8) Uani 1 1 d .
H05A H 0.5266 0.3486 0.8899 0.041 Uiso 1 1 calc R
H05B H 0.5333 0.1881 0.9201 0.041 Uiso 1 1 calc R
C051 C 0.76848(17) 0.8338(4) 0.76515(13) 0.0317(8) Uani 1 1 d .
H051 H 0.7793 0.8191 0.8018 0.038 Uiso 1 1 calc R
C052 C 0.62356(17) 0.2309(4) 0.87014(13) 0.0365(8) Uani 1 1 d .
H05C H 0.6014 0.1856 0.8377 0.044 Uiso 1 1 calc R
H05D H 0.6545 0.1518 0.8874 0.044 Uiso 1 1 calc R

loop_
_atom_site_aniso_label
_atom_site_aniso_U_11
_atom_site_aniso_U_22
_atom_site_aniso_U_33
_atom_site_aniso_U_23
_atom_site_aniso_U_13
_atom_site_aniso_U_12
S2 0.0212(4) 0.0133(3) 0.0205(4) -0.0017(3) -0.0018(3) -0.0001(3)
S1 0.0148(4) 0.0168(4) 0.0231(4) 0.0014(3) -0.0001(3) 0.0012(3)
O2 0.0146(10) 0.0219(10) 0.0333(13) 0.0010(9) 0.0030(9) -0.0025(8)
O3 0.0314(12) 0.0154(10) 0.0253(12) 0.0015(9) 0.0024(9) -0.0069(9)
O5 0.0220(10) 0.0224(10) 0.0191(11) 0.0046(9) -0.0024(9) -0.0097(9)
O1 0.0245(11) 0.0162(10) 0.0285(12) 0.0033(9) -0.0039(9) 0.0060(9)
O4 0.0219(11) 0.0194(10) 0.0298(12) -0.0048(9) -0.0042(9) 0.0045(9)
O6 0.0190(10) 0.0166(9) 0.0173(11) -0.0004(8) 0.0021(8) -0.0033(8)
N3 0.0169(12) 0.0124(11) 0.0180(13) 0.0034(10) 0.0000(10) -0.0018(10)
N4 0.0151(12) 0.0142(11) 0.0190(13) -0.0044(10) -0.0002(10) -0.0016(10)
N1 0.0222(13) 0.0229(13) 0.0216(14) -0.0009(11) 0.0064(11) 0.0017(11)
N2 0.0220(13) 0.0230(13) 0.0222(14) -0.0028(11) -0.0007(11) -0.0022(11)
C013 0.0195(15) 0.0154(14) 0.0220(17) -0.0028(13) 0.0023(12) -0.0028(12)
C014 0.0195(15) 0.0147(14) 0.0134(15) -0.0001(12) -0.0037(12) -0.0005(12)
C015 0.0156(14) 0.0165(14) 0.0134(15) -0.0018(12) -0.0018(11) 0.0025(12)
C016 0.0143(14) 0.0177(14) 0.0179(16) -0.0017(12) 0.0028(11) 0.0043(12)
C017 0.0146(14) 0.0151(14) 0.0207(16) -0.0013(12) 0.0019(12) -0.0022(12)
C018 0.0223(15) 0.0161(14) 0.0165(16) 0.0006(12) -0.0008(12) -0.0050(13)
C019 0.0166(14) 0.0190(14) 0.0124(15) 0.0024(12) -0.0013(11) -0.0036(12)
C020 0.0181(14) 0.0158(14) 0.0131(15) -0.0023(12) 0.0017(11) -0.0035(12)
C021 0.0181(14) 0.0218(15) 0.0161(15) -0.0009(13) 0.0001(12) -0.0003(13)
C022 0.0220(16) 0.0224(15) 0.0230(17) 0.0026(13) 0.0005(13) 0.0054(13)
C023 0.0212(15) 0.0151(14) 0.0164(15) -0.0038(12) 0.0007(12) -0.0031(12)
C024 0.0149(14) 0.0287(17) 0.0187(16) 0.0027(13) 0.0003(12) -0.0045(13)
C025 0.0181(15) 0.0179(14) 0.0221(16) 0.0039(13) 0.0000(12) -0.0012(12)
C026 0.0199(15) 0.0232(15) 0.0270(17) 0.0003(14) 0.0024(13) -0.0016(13)
C027 0.0302(17) 0.0238(16) 0.0231(17) 0.0037(14) 0.0042(14) -0.0001(14)
C028 0.0199(15) 0.0234(16) 0.0213(17) -0.0041(13) 0.0015(13) 0.0044(13)
C029 0.0192(15) 0.0239(16) 0.0235(17) -0.0030(13) 0.0036(13) 0.0018(13)
C030 0.0190(15) 0.0274(16) 0.0263(17) -0.0004(14) -0.0058(13) -0.0025(13)
C031 0.0288(17) 0.0152(15) 0.0306(18) -0.0039(14) -0.0023(14) 0.0036(13)
C032 0.0238(16) 0.0183(15) 0.0261(17) -0.0002(14) 0.0060(13) 0.0036(13)
C033 0.0191(15) 0.0198(15) 0.0274(18) -0.0013(13) 0.0007(13) 0.0034(13)
C034 0.0156(14) 0.0204(15) 0.0236(16) -0.0004(13) 0.0004(12) -0.0036(13)
C035 0.0247(16) 0.0261(16) 0.0224(17) -0.0033(13) -0.0008(13) -0.0007(13)
C036 0.0227(15) 0.0161(14) 0.0217(17) 0.0012(12) 0.0011(13) -0.0025(12)
C037 0.0177(15) 0.0337(18) 0.041(2) 0.0050(16) 0.0003(14) -0.0019(14)
C038 0.0252(16) 0.0119(14) 0.0222(17) -0.0047(12) 0.0033(13) 0.0013(12)
C039 0.0286(17) 0.0260(17) 0.036(2) 0.0005(15) 0.0104(15) -0.0051(14)
C040 0.0174(14) 0.0129(14) 0.0194(15) -0.0034(12) 0.0012(12) 0.0029(12)
C041 0.0277(17) 0.0140(14) 0.0286(18) 0.0028(13) -0.0026(14) -0.0057(13)
C042 0.0322(18) 0.0356(18) 0.0271(19) -0.0089(15) 0.0059(14) -0.0132(15)
C043 0.0324(18) 0.0323(18) 0.0306(19) 0.0097(15) 0.0046(15) 0.0124(15)
C044 0.0234(17) 0.0341(18) 0.0297(19) -0.0118(15) -0.0099(14) 0.0065(14)
C045 0.0274(17) 0.042(2) 0.033(2) 0.0006(16) 0.0096(15) -0.0062(15)
C046 0.0361(18) 0.0241(16) 0.0200(17) 0.0022(13) 0.0057(14) 0.0122(15)
C047 0.0296(18) 0.0365(18) 0.0210(18) 0.0049(15) 0.0097(14) 0.0077(15)
C048 0.0257(17) 0.0292(17) 0.0286(19) -0.0086(15) 0.0013(14) -0.0015(14)
C049 0.0273(17) 0.0364(18) 0.0193(17) -0.0059(15) -0.0031(13) 0.0114(15)
C050 0.0273(17) 0.0343(18) 0.041(2) 0.0034(16) 0.0007(16) -0.0125(15)
C051 0.0353(19) 0.0423(19) 0.0175(17) -0.0066(16) -0.0026(15) 0.0164(17)
C052 0.0352(19) 0.0349(19) 0.040(2) -0.0108(16) 0.0018(16) -0.0142(16)

loop_
_atom_type_symbol
_atom_type_description
_atom_type_scat_dispersion_real
_atom_type_scat_dispersion_imag
_atom_type_scat_source
C C 0.0033 0.0016 'International Tables Vol C Tables 4.2.6.8 and 6.1.1.4'
H H 0.0000 0.0000 'International Tables Vol C Tables 4.2.6.8 and 6.1.1.4'
N N 0.0061 0.0033 'International Tables Vol C Tables 4.2.6.8 and 6.1.1.4'
O O 0.0106 0.0060 'International Tables Vol C Tables 4.2.6.8 and 6.1.1.4'
S S 0.1246 0.1234 'International Tables Vol C Tables 4.2.6.8 and 6.1.1.4'

loop_
_geom_angle_atom_site_label_1
_geom_angle_atom_site_label_2
_geom_angle_atom_site_label_3
_geom_angle
O4 S2 O3 120.01(12)
O4 S2 N4 105.96(11)
O3 S2 N4 107.51(12)
O4 S2 C040 109.26(12)
O3 S2 C040 106.83(12)
N4 S2 C040 106.55(12)
O2 S1 O1 120.03(11)
O2 S1 N3 108.00(11)
O1 S1 N3 106.29(11)
O2 S1 C016 107.46(12)
O1 S1 C016 108.55(12)
N3 S1 C016 105.65(12)
C021 O5 C025 112.87(19)
C023 O6 C013 115.33(19)
C014 N3 C036 109.0(2)
C014 N3 S1 122.85(18)
C036 N3 S1 119.14(17)
C015 N4 C017 109.4(2)
C015 N4 S2 123.25(17)
C017 N4 S2 120.67(17)
C047 N1 C040 115.9(2)
C016 N2 C048 115.2(2)
O6 C013 C022 106.7(2)
O6 C013 C026 114.0(2)
C022 C013 C026 110.8(2)
C019 C014 C034 121.5(2)
C019 C014 N3 110.1(2)
C034 C014 N3 128.4(2)
C018 C015 C020 121.1(2)
C018 C015 N4 129.2(2)
C020 C015 N4 109.7(2)
N2 C016 C032 125.7(3)
N2 C016 S1 114.0(2)
C032 C016 S1 120.3(2)
N4 C017 C030 108.9(2)
N4 C017 C023 104.4(2)
C030 C017 C023 112.6(2)
C015 C018 C024 118.0(2)
C029 C019 C014 120.2(2)
C029 C019 C021 128.9(2)
C014 C019 C021 110.8(2)
C038 C020 C015 120.4(2)
C038 C020 C023 128.9(2)
C015 C020 C023 110.5(2)
O5 C021 C019 107.6(2)
O5 C021 C036 112.6(2)
C019 C021 C036 104.3(2)
C013 C022 C027 110.5(2)
O6 C023 C020 108.2(2)
O6 C023 C017 114.2(2)
C020 C023 C017 103.1(2)
C028 C024 C018 121.4(3)
O5 C025 C035 111.7(2)
O5 C025 C042 107.7(2)
C035 C025 C042 110.9(2)
C013 C026 C037 110.5(2)
C039 C027 C022 111.0(2)
C024 C028 C038 120.0(3)
C031 C029 C019 118.9(3)
C029 C031 C041 120.7(3)
C016 C032 C046 117.1(3)
C040 C033 C044 117.3(3)
C041 C034 C014 117.7(3)
C025 C035 C045 111.0(2)
N3 C036 C043 110.4(2)
N3 C036 C021 105.0(2)
C043 C036 C021 113.9(2)
C039 C037 C026 112.4(2)
C020 C038 C028 119.1(2)
C037 C039 C027 110.7(2)
N1 C040 C033 125.3(3)
N1 C040 S2 113.94(19)
C033 C040 S2 120.7(2)
C034 C041 C031 121.0(3)
C025 C042 C052 110.7(2)
C051 C044 C033 118.7(3)
C050 C045 C035 111.3(3)
C049 C046 C032 119.4(3)
N1 C047 C051 123.2(3)
N2 C048 C049 124.3(3)
C046 C049 C048 118.3(3)
C045 C050 C052 110.9(2)
C044 C051 C047 119.5(3)
C050 C052 C042 111.7(3)

loop_
_geom_bond_atom_site_label_1
_geom_bond_atom_site_label_2
_geom_bond_distance
S2 O4 1.4295(19)
S2 O3 1.4296(19)
S2 N4 1.631(2)
S2 C040 1.776(3)
S1 O2 1.4262(19)
S1 O1 1.4286(19)
S1 N3 1.631(2)
S1 C016 1.777(3)
O5 C021 1.432(3)
O5 C025 1.438(3)
O6 C023 1.416(3)
O6 C013 1.436(3)
N3 C014 1.435(3)
N3 C036 1.503(3)
N4 C015 1.425(3)
N4 C017 1.501(3)
N1 C047 1.336(4)
N1 C040 1.337(3)
N2 C016 1.332(3)
N2 C048 1.338(3)
C013 C022 1.515(4)
C013 C026 1.518(3)
C014 C019 1.387(4)
C014 C034 1.389(4)
C015 C018 1.380(3)
C015 C020 1.390(3)
C016 C032 1.377(4)
C017 C030 1.516(4)
C017 C023 1.547(4)
C018 C024 1.386(4)
C019 C029 1.382(4)
C019 C021 1.499(4)
C020 C038 1.373(4)
C020 C023 1.510(4)
C021 C036 1.545(4)
C022 C027 1.524(4)
C024 C028 1.379(4)
C025 C035 1.505(4)
C025 C042 1.515(4)
C026 C037 1.524(4)
C027 C039 1.514(4)
C028 C038 1.392(4)
C029 C031 1.377(4)
C031 C041 1.394(4)
C032 C046 1.382(4)
C033 C040 1.377(4)
C033 C044 1.390(4)
C034 C041 1.382(4)
C035 C045 1.525(4)
C036 C043 1.509(4)
C037 C039 1.514(4)
C042 C052 1.523(4)
C044 C051 1.368(4)
C045 C050 1.510(4)
C046 C049 1.376(4)
C047 C051 1.386(4)
C048 C049 1.377(4)
C050 C052 1.515(4)
